data_1530924
loop_
_publ_author_name
'Udovenko, A.A.'
'Volkova, L.M.'
'Zemnukhova, L.A.'
'Davidovich, R.L.'

_publ_section_title
;
 Crystal structure of cesium trinitratohexafluorodiantimonate(III) Cs3 Sb2
 F6 (N O3)3
;
_journal_name_full
;
Koordinatsionnaya Khimiya (= Coordination Chemistry (USSR))
;
_journal_page_first 595
_journal_page_last 597
_journal_volume 5
_journal_year 1979
_chemical_formula_sum 'Cs3 F6 N3 O9 Sb2'
_chemical_name_systematic 'Cs3 Sb2 F6 (N O3)3'
_space_group_IT_number 15
_symmetry_space_group_name_Hall '-B 2b'
_symmetry_space_group_name_H-M 'B 1 1 2/b'
_cell_angle_alpha 90
_cell_angle_beta 90
_cell_angle_gamma 90.17
_cell_formula_units_Z 4
_cell_length_a 22.243
_cell_length_b 9.883
_cell_length_c 7.602
_cell_volume 1671.122
_citation_journal_id_ASTM KOKHDC
_cod_data_source_file Udovenko_KOKHDC_1979_538.cif
_cod_data_source_block Cs3F6N3O9Sb2
_cod_original_sg_symbol_Hall '-C 2yc (-x,z,y)'
_cod_database_code 1530924

loop_
_symmetry_equiv_pos_as_xyz
x,y,z
-x,-y+1/2,z
-x,-y,-z
x,y-1/2,-z
x+1/2,y,z+1/2
-x+1/2,-y+1/2,z+1/2
-x+1/2,-y,-z+1/2
x+1/2,y-1/2,-z+1/2

loop_
_atom_site_label
_atom_site_type_symbol
_atom_site_fract_x
_atom_site_fract_y
_atom_site_fract_z
_atom_site_occupancy
_atom_site_U_iso_or_equiv
N2 N+5 0 0.75 -0.12 1 0.0
O1 O-2 0.2133 0.907 0.049 1 0.0
F2 F-1 0.1816 0.659 0.294 1 0.0
F1 F-1 0.0896 0.526 0.169 1 0.0
O3 O-2 0.1518 0.963 0.263 1 0.0
O4 O-2 0 0.75 0.058 1 0.0
Cs1 Cs+1 0.18753 0.8401 0.6317 1 0.0
Sb1 Sb+3 0.11392 0.7158 0.1507 1 0.0
O2 O-2 0.1921 0.116 0.095 1 0.0
N1 N+5 0.1856 0.999 0.134 1 0.0
F3 F-1 0.0724 0.75 0.375 1 0.0
O5 O-2 -0.0443 0.789 -0.197 1 0.0
Cs2 Cs+1 0 0.5 0.5 1 0.0
